data_2000198
loop_
_publ_author_name
'Small, R. W. H.'

_publ_section_title
;
 Structure of 2-azacycloheptanone azine
;
_journal_issue 11
_journal_name_full 'Acta Crystallographica Section C'
_journal_page_first 2505
_journal_page_last 2506
_journal_paper_doi 10.1107/S0108270191007047
_journal_volume 47
_journal_year 1991
_chemical_formula_sum 'C12 H22 N4'
_chemical_formula_weight 222.34
_space_group_IT_number 2
_space_group_name_Hall '-P 1'
_space_group_name_H-M_alt 'P -1'
_symmetry_cell_setting triclinic
_symmetry_space_group_name_Hall '-P 1'
_symmetry_space_group_name_H-M 'P -1'
_cell_angle_alpha 113.16(6)
_cell_angle_beta 77.21(5)
_cell_angle_gamma 92.84(7)
_cell_formula_units_Z 1
_cell_length_a 10.800(10)
_cell_length_b 6.000(10)
_cell_length_c 5.410(5)
_cell_volume 314.0(7)
_diffrn_radiation_type Mo
_diffrn_radiation_wavelength 0.7107
_exptl_absorpt_coefficient_mu 0.041
_exptl_crystal_density_diffrn 1.175
_exptl_crystal_F_000 122
_cod_data_source_file li0084.cif
_cod_data_source_block li0084a
_cod_original_cell_volume 313.04
_cod_database_code 2000198

loop_
_space_group_symop_id
_space_group_symop_operation_xyz
1 x,y,z
2 -x,-y,-z

loop_
_atom_site_label
_atom_site_fract_x
_atom_site_fract_y
_atom_site_fract_z
_atom_site_U_iso_or_equiv
N(1) .02170(10) .1015(2) .9689(2) .0440(10)
N(2) .14320(10) -.1976(3) .5758(3) .0520(10)
C(1) .10220(10) .0356(3) .7333(3) .0410(10)
C(2) .1536(2) .2298(3) .6370(3) .0460(10)
C(3) .2987(2) .2424(3) .5812(3) .0540(10)
C(4) .3675(2) .0568(4) .3048(3) .0630(10)
C(5) .3531(2) -.2070(4) .2686(4) .0610(10)
C(6) .2171(2) -.2878(3) .2949(3) .0530(10)
H(1) .127(2) .208(3) .469(4) ?
H(2) .116(2) .387(3) .782(3) ?
H(3) .176(2) -.238(3) .176(3) ?
H(4) .217(2) -.468(3) .231(3) ?
H(5) .398(2) -.314(4) .084(5) ?
H(6) .389(2) -.236(4) .411(4) ?
H(7) .333(2) .085(4) .162(4) ?
H(8) .461(2) .096(4) .280(5) ?
H(9) .330(2) .224(3) .727(4) ?
H(10) .319(2) .408(4) .595(4) ?
H(11) .107(2) -.294(3) .635(4) ?

loop_
_geom_bond_atom_site_label_1
_geom_bond_atom_site_label_2
_geom_bond_distance
N(1) C(1) 1.297(2)
N(2) C(1) 1.356(2)
N(2) C(6) 1.449(2)
C(1) C(2) 1.491(2)
C(2) C(3) 1.533(2)
C(3) C(4) 1.520(2)
C(4) C(5) 1.521(3)
C(5) C(6) 1.517(2)
N(2) H(11) 0.81(2)
C(2) H(1) 0.97(2)
C(2) H(2) 0.99(2)
C(3) H(9) 0.97(2)
C(3) H(10) 0.98(2)
C(4) H(7) 1.01(2)
C(4) H(8) 1.02(2)
C(5) H(5) 0.98(2)
C(5) H(6) 1.01(2)
C(6) H(3) 1.00(2)
C(6) H(4) 1.00(2)
